data_2226006
loop_
_publ_author_name
'Nirmala, P. G.'
'Gowda, B. Thimme'
'Foro, Sabine'
'Fuess, Hartmut'

_publ_section_title
;
 <i>N</i>-(2,6-Dimethylphenyl)-4-methylbenzenesulfonamide
;
_journal_coeditor_code VM2025
_journal_issue 5
_journal_name_full 'Acta Crystallographica Section E'
_journal_page_first o1168
_journal_paper_doi 10.1107/S1600536810014571
_journal_volume 66
_journal_year 2010
_chemical_formula_iupac 'C15 H17 N O2 S'
_chemical_formula_moiety 'C15 H17 N O2 S'
_chemical_formula_sum 'C15 H17 N O2 S'
_chemical_formula_weight 275.36
_chemical_name_systematic
;
<i>N</i>-(2,6-Dimethylphenyl)-4-methylbenzenesulfonamide
;
_space_group_IT_number 14
_symmetry_cell_setting monoclinic
_symmetry_space_group_name_Hall '-P 2yn'
_symmetry_space_group_name_H-M 'P 1 21/n 1'
_atom_sites_solution_hydrogens geom
_atom_sites_solution_primary direct
_atom_sites_solution_secondary difmap
_audit_creation_method SHELXL-97
_cell_angle_alpha 90.00
_cell_angle_beta 96.650(10)
_cell_angle_gamma 90.00
_cell_formula_units_Z 4
_cell_length_a 5.1412(5)
_cell_length_b 17.310(2)
_cell_length_c 16.429(2)
_cell_measurement_reflns_used 2102
_cell_measurement_temperature 299(2)
_cell_measurement_theta_max 27.70
_cell_measurement_theta_min 2.48
_cell_volume 1452.2(3)
_computing_cell_refinement
;
CrysAlis RED (Oxford Diffraction, 2009)
;
_computing_data_collection
;
CrysAlis CCD (Oxford Diffraction, 2009)
;
_computing_data_reduction
;
CrysAlis RED (Oxford Diffraction, 2009)
;
_computing_molecular_graphics 'PLATON (Spek, 2009)'
_computing_publication_material 'SHELXL97 (Sheldrick, 2008)'
_computing_structure_refinement 'SHELXL97 (Sheldrick, 2008)'
_computing_structure_solution 'SHELXS97 (Sheldrick, 2008)'
_diffrn_ambient_temperature 299(2)
_diffrn_measured_fraction_theta_full 0.971
_diffrn_measured_fraction_theta_max 0.971
_diffrn_measurement_device_type
;
Oxford Diffraction Xcalibur diffractometer
with a Sapphire CCD Detector.
;
_diffrn_measurement_method
;
Rotation method data acquisition using omega and phi scans.
;
_diffrn_radiation_monochromator graphite
_diffrn_radiation_source 'fine-focus sealed tube'
_diffrn_radiation_type MoK\a
_diffrn_radiation_wavelength 0.71073
_diffrn_reflns_av_R_equivalents 0.0519
_diffrn_reflns_av_sigmaI/netI 0.0365
_diffrn_reflns_limit_h_max 6
_diffrn_reflns_limit_h_min -6
_diffrn_reflns_limit_k_max 20
_diffrn_reflns_limit_k_min -20
_diffrn_reflns_limit_l_max 19
_diffrn_reflns_limit_l_min -18
_diffrn_reflns_number 7741
_diffrn_reflns_theta_full 25.35
_diffrn_reflns_theta_max 25.35
_diffrn_reflns_theta_min 2.50
_diffrn_standards_decay_% 0
_diffrn_standards_number 0
_exptl_absorpt_coefficient_mu 0.220
_exptl_absorpt_correction_T_max 0.9698
_exptl_absorpt_correction_T_min 0.9055
_exptl_absorpt_correction_type multi-scan
_exptl_absorpt_process_details
;
(CrysAlis RED; Oxford Diffraction, 2009)
;
_exptl_crystal_colour colourless
_exptl_crystal_density_diffrn 1.259
_exptl_crystal_density_method 'not measured'
_exptl_crystal_description prism
_exptl_crystal_F_000 584
_exptl_crystal_size_max 0.46
_exptl_crystal_size_mid 0.32
_exptl_crystal_size_min 0.14
_refine_diff_density_max 0.245
_refine_diff_density_min -0.355
_refine_ls_extinction_method none
_refine_ls_goodness_of_fit_ref 1.037
_refine_ls_hydrogen_treatment mixed
_refine_ls_matrix_type full
_refine_ls_number_parameters 178
_refine_ls_number_reflns 2580
_refine_ls_number_restraints 1
_refine_ls_restrained_S_all 1.038
_refine_ls_R_factor_all 0.0548
_refine_ls_R_factor_gt 0.0422
_refine_ls_shift/su_max 0.011
_refine_ls_shift/su_mean 0.000
_refine_ls_structure_factor_coef Fsqd
_refine_ls_weighting_details 'calc w=1/[\s^2^(Fo^2^)+(0.0536P)^2^+0.6128P] where P=(Fo^2^+2Fc^2^)/3'
_refine_ls_weighting_scheme calc
_refine_ls_wR_factor_gt 0.1077
_refine_ls_wR_factor_ref 0.1156
_reflns_number_gt 2090
_reflns_number_total 2580
_reflns_threshold_expression I>2sigma(I)
_cod_data_source_file vm2025.cif
_cod_data_source_block I
_cod_original_sg_symbol_H-M 'P 21/n'
_cod_database_code 2226006
_cod_database_fobs_code 2226006

loop_
_symmetry_equiv_pos_as_xyz
'x, y, z'
'-x+1/2, y+1/2, -z+1/2'
'-x, -y, -z'
'x-1/2, -y-1/2, z-1/2'

loop_
_atom_site_type_symbol
_atom_site_label
_atom_site_fract_x
_atom_site_fract_y
_atom_site_fract_z
_atom_site_U_iso_or_equiv
_atom_site_adp_type
_atom_site_calc_flag
_atom_site_refinement_flags
_atom_site_occupancy
_atom_site_disorder_assembly
_atom_site_disorder_group
C C1 0.0076(4) 0.79081(11) 0.32294(13) 0.0373(5) Uani d . 1 . .
C C2 0.1791(5) 0.79695(14) 0.39383(14) 0.0499(6) Uani d . 1 . .
H H2 0.3173 0.8319 0.3971 0.060 Uiso calc R 1 . .
C C3 0.1426(5) 0.75041(15) 0.45988(15) 0.0571(6) Uani d . 1 . .
H H3 0.2573 0.7546 0.5078 0.069 Uiso calc R 1 . .
C C4 -0.0596(5) 0.69793(14) 0.45655(15) 0.0537(6) Uani d . 1 . .
C C5 -0.2303(5) 0.69408(15) 0.38508(17) 0.0580(7) Uani d . 1 . .
H H5 -0.3706 0.6599 0.3821 0.070 Uiso calc R 1 . .
C C6 -0.1976(4) 0.73955(13) 0.31845(15) 0.0487(5) Uani d . 1 . .
H H6 -0.3133 0.7357 0.2707 0.058 Uiso calc R 1 . .
C C7 -0.0218(4) 0.99486(12) 0.27900(14) 0.0416(5) Uani d . 1 . .
C C8 -0.1053(4) 1.01478(14) 0.35381(15) 0.0499(6) Uani d . 1 . .
C C9 -0.0115(6) 1.08314(17) 0.39028(19) 0.0747(8) Uani d . 1 . .
H H9 -0.0666 1.0982 0.4398 0.090 Uiso calc R 1 . .
C C10 0.1617(7) 1.12894(18) 0.3544(3) 0.0913(11) Uani d . 1 . .
H H10 0.2274 1.1736 0.3807 0.110 Uiso calc R 1 . .
C C11 0.2372(6) 1.10901(16) 0.2804(3) 0.0823(10) Uani d . 1 . .
H H11 0.3537 1.1407 0.2567 0.099 Uiso calc R 1 . .
C C12 0.1440(5) 1.04222(13) 0.23938(18) 0.0575(7) Uani d . 1 . .
C C13 -0.0937(7) 0.6450(2) 0.5270(2) 0.0861(10) Uani d . 1 . .
H H13A -0.0207 0.6687 0.5773 0.103 Uiso calc R 1 . .
H H13B -0.0054 0.5970 0.5198 0.103 Uiso calc R 1 . .
H H13C -0.2768 0.6353 0.5289 0.103 Uiso calc R 1 . .
C C14 -0.2972(5) 0.96625(16) 0.39423(16) 0.0607(7) Uani d . 1 . .
H H14A -0.2435 0.9131 0.3945 0.073 Uiso calc R 1 . .
H H14B -0.4683 0.9712 0.3644 0.073 Uiso calc R 1 . .
H H14C -0.3021 0.9836 0.4495 0.073 Uiso calc R 1 . .
C C15 0.2180(6) 1.02526(17) 0.1559(2) 0.0785(9) Uani d . 1 . .
H H15A 0.0714 1.0027 0.1228 0.094 Uiso calc R 1 . .
H H15B 0.3626 0.9898 0.1603 0.094 Uiso calc R 1 . .
H H15C 0.2675 1.0724 0.1309 0.094 Uiso calc R 1 . .
N N1 -0.1189(3) 0.92553(10) 0.23762(11) 0.0406(4) Uani d D 1 . .
H H1N -0.281(2) 0.9160(14) 0.2363(14) 0.049 Uiso d D 1 . .
O O1 0.3230(3) 0.86960(9) 0.24338(10) 0.0492(4) Uani d . 1 . .
O O2 -0.0551(3) 0.80389(9) 0.16625(10) 0.0554(4) Uani d . 1 . .
S S1 0.05387(10) 0.84674(3) 0.23607(3) 0.03851(18) Uani d . 1 . .

loop_
_atom_site_aniso_label
_atom_site_aniso_U_11
_atom_site_aniso_U_22
_atom_site_aniso_U_33
_atom_site_aniso_U_12
_atom_site_aniso_U_13
_atom_site_aniso_U_23
C1 0.0356(11) 0.0335(10) 0.0442(11) 0.0020(9) 0.0100(8) -0.0017(9)
C2 0.0488(13) 0.0495(13) 0.0513(13) -0.0121(11) 0.0052(10) 0.0000(11)
C3 0.0612(15) 0.0641(15) 0.0454(13) -0.0033(13) 0.0033(11) 0.0023(12)
C4 0.0602(15) 0.0513(14) 0.0529(14) 0.0018(12) 0.0212(11) 0.0051(11)
C5 0.0527(14) 0.0510(14) 0.0727(17) -0.0149(12) 0.0175(12) 0.0064(13)
C6 0.0434(12) 0.0475(12) 0.0550(14) -0.0075(11) 0.0049(10) 0.0010(11)
C7 0.0352(11) 0.0332(10) 0.0554(13) 0.0062(9) 0.0011(9) 0.0055(9)
C8 0.0462(13) 0.0463(13) 0.0551(14) 0.0088(11) -0.0037(10) -0.0043(11)
C9 0.081(2) 0.0580(16) 0.080(2) 0.0120(16) -0.0092(16) -0.0198(15)
C10 0.090(2) 0.0443(16) 0.132(3) -0.0081(16) -0.018(2) -0.0160(19)
C11 0.0689(19) 0.0416(15) 0.136(3) -0.0097(14) 0.0094(19) 0.0171(18)
C12 0.0478(14) 0.0377(12) 0.0872(19) 0.0043(11) 0.0088(12) 0.0190(12)
C13 0.103(2) 0.090(2) 0.0696(19) -0.0100(19) 0.0280(17) 0.0248(17)
C14 0.0623(16) 0.0715(17) 0.0504(14) 0.0100(13) 0.0157(11) -0.0022(13)
C15 0.082(2) 0.0637(17) 0.098(2) 0.0144(15) 0.0422(17) 0.0360(17)
N1 0.0308(8) 0.0399(9) 0.0509(10) -0.0004(8) 0.0039(8) 0.0021(8)
O1 0.0343(8) 0.0494(9) 0.0662(10) 0.0025(7) 0.0162(7) 0.0091(8)
O2 0.0681(11) 0.0544(10) 0.0442(9) -0.0033(8) 0.0087(7) -0.0100(8)
S1 0.0364(3) 0.0375(3) 0.0431(3) 0.0002(2) 0.0108(2) -0.0002(2)

loop_
_atom_type_symbol
_atom_type_description
_atom_type_scat_dispersion_real
_atom_type_scat_dispersion_imag
_atom_type_scat_source
C C 0.0033 0.0016 'International Tables Vol C Tables 4.2.6.8 and 6.1.1.4'
H H 0.0000 0.0000 'International Tables Vol C Tables 4.2.6.8 and 6.1.1.4'
N N 0.0061 0.0033 'International Tables Vol C Tables 4.2.6.8 and 6.1.1.4'
O O 0.0106 0.0060 'International Tables Vol C Tables 4.2.6.8 and 6.1.1.4'
S S 0.1246 0.1234 'International Tables Vol C Tables 4.2.6.8 and 6.1.1.4'

loop_
_geom_angle_atom_site_label_1
_geom_angle_atom_site_label_2
_geom_angle_atom_site_label_3
_geom_angle_site_symmetry_1
_geom_angle_site_symmetry_3
_geom_angle
_geom_angle_publ_flag
C6 C1 C2 . . 120.4(2) ?
C6 C1 S1 . . 119.08(17) ?
C2 C1 S1 . . 120.50(16) ?
C1 C2 C3 . . 119.1(2) ?
C1 C2 H2 . . 120.5 ?
C3 C2 H2 . . 120.5 ?
C4 C3 C2 . . 121.6(2) ?
C4 C3 H3 . . 119.2 ?
C2 C3 H3 . . 119.2 ?
C3 C4 C5 . . 117.9(2) ?
C3 C4 C13 . . 121.8(3) ?
C5 C4 C13 . . 120.3(2) ?
C6 C5 C4 . . 121.6(2) ?
C6 C5 H5 . . 119.2 ?
C4 C5 H5 . . 119.2 ?
C1 C6 C5 . . 119.4(2) ?
C1 C6 H6 . . 120.3 ?
C5 C6 H6 . . 120.3 ?
C8 C7 C12 . . 122.2(2) ?
C8 C7 N1 . . 119.88(19) ?
C12 C7 N1 . . 117.8(2) ?
C9 C8 C7 . . 117.8(3) ?
C9 C8 C14 . . 119.8(2) ?
C7 C8 C14 . . 122.4(2) ?
C10 C9 C8 . . 121.1(3) ?
C10 C9 H9 . . 119.5 ?
C8 C9 H9 . . 119.5 ?
C11 C10 C9 . . 120.1(3) ?
C11 C10 H10 . . 119.9 ?
C9 C10 H10 . . 119.9 ?
C10 C11 C12 . . 121.6(3) ?
C10 C11 H11 . . 119.2 ?
C12 C11 H11 . . 119.2 ?
C11 C12 C7 . . 117.1(3) ?
C11 C12 C15 . . 119.8(3) ?
C7 C12 C15 . . 123.1(2) ?
C4 C13 H13A . . 109.5 ?
C4 C13 H13B . . 109.5 ?
H13A C13 H13B . . 109.5 ?
C4 C13 H13C . . 109.5 ?
H13A C13 H13C . . 109.5 ?
H13B C13 H13C . . 109.5 ?
C8 C14 H14A . . 109.5 ?
C8 C14 H14B . . 109.5 ?
H14A C14 H14B . . 109.5 ?
C8 C14 H14C . . 109.5 ?
H14A C14 H14C . . 109.5 ?
H14B C14 H14C . . 109.5 ?
C12 C15 H15A . . 109.5 ?
C12 C15 H15B . . 109.5 ?
H15A C15 H15B . . 109.5 ?
C12 C15 H15C . . 109.5 ?
H15A C15 H15C . . 109.5 ?
H15B C15 H15C . . 109.5 ?
C7 N1 S1 . . 123.04(13) ?
C7 N1 H1N . . 117.4(16) ?
S1 N1 H1N . . 111.9(17) ?
O2 S1 O1 . . 119.85(10) ?
O2 S1 N1 . . 106.49(10) ?
O1 S1 N1 . . 106.91(9) ?
O2 S1 C1 . . 106.76(10) ?
O1 S1 C1 . . 107.68(10) ?
N1 S1 C1 . . 108.79(9) ?

loop_
_geom_bond_atom_site_label_1
_geom_bond_atom_site_label_2
_geom_bond_site_symmetry_2
_geom_bond_distance
_geom_bond_publ_flag
C1 C6 . 1.374(3) ?
C1 C2 . 1.381(3) ?
C1 S1 . 1.763(2) ?
C2 C3 . 1.382(3) ?
C2 H2 . 0.9300 ?
C3 C4 . 1.377(3) ?
C3 H3 . 0.9300 ?
C4 C5 . 1.384(4) ?
C4 C13 . 1.503(4) ?
C5 C6 . 1.374(3) ?
C5 H5 . 0.9300 ?
C6 H6 . 0.9300 ?
C7 C8 . 1.391(3) ?
C7 C12 . 1.397(3) ?
C7 N1 . 1.440(3) ?
C8 C9 . 1.387(4) ?
C8 C14 . 1.507(3) ?
C9 C10 . 1.375(5) ?
C9 H9 . 0.9300 ?
C10 C11 . 1.362(5) ?
C10 H10 . 0.9300 ?
C11 C12 . 1.395(4) ?
C11 H11 . 0.9300 ?
C12 C15 . 1.495(4) ?
C13 H13A . 0.9600 ?
C13 H13B . 0.9600 ?
C13 H13C . 0.9600 ?
C14 H14A . 0.9600 ?
C14 H14B . 0.9600 ?
C14 H14C . 0.9600 ?
C15 H15A . 0.9600 ?
C15 H15B . 0.9600 ?
C15 H15C . 0.9600 ?
N1 S1 . 1.6294(18) ?
N1 H1N . 0.848(10) ?
O1 S1 . 1.4308(15) ?
O2 S1 . 1.4251(16) ?

loop_
_geom_hbond_atom_site_label_D
_geom_hbond_atom_site_label_H
_geom_hbond_atom_site_label_A
_geom_hbond_site_symmetry_A
_geom_hbond_distance_DH
_geom_hbond_distance_HA
_geom_hbond_distance_DA
_geom_hbond_angle_DHA
N1 H1N O1 1_455 0.848(10) 2.203(11) 3.040(2) 169(2)

loop_
_geom_torsion_atom_site_label_1
_geom_torsion_atom_site_label_2
_geom_torsion_atom_site_label_3
_geom_torsion_atom_site_label_4
_geom_torsion_site_symmetry_1
_geom_torsion_site_symmetry_2
_geom_torsion_site_symmetry_3
_geom_torsion_site_symmetry_4
_geom_torsion
_geom_torsion_publ_flag
C6 C1 C2 C3 . . . . 0.5(3) ?
S1 C1 C2 C3 . . . . -177.81(18) ?
C1 C2 C3 C4 . . . . 0.3(4) ?
C2 C3 C4 C5 . . . . -1.3(4) ?
C2 C3 C4 C13 . . . . 177.5(3) ?
C3 C4 C5 C6 . . . . 1.5(4) ?
C13 C4 C5 C6 . . . . -177.3(3) ?
C2 C1 C6 C5 . . . . -0.3(3) ?
S1 C1 C6 C5 . . . . 178.06(18) ?
C4 C5 C6 C1 . . . . -0.8(4) ?
C12 C7 C8 C9 . . . . -2.0(3) ?
N1 C7 C8 C9 . . . . -178.4(2) ?
C12 C7 C8 C14 . . . . 176.2(2) ?
N1 C7 C8 C14 . . . . -0.2(3) ?
C7 C8 C9 C10 . . . . -1.1(4) ?
C14 C8 C9 C10 . . . . -179.3(3) ?
C8 C9 C10 C11 . . . . 2.3(5) ?
C9 C10 C11 C12 . . . . -0.4(5) ?
C10 C11 C12 C7 . . . . -2.6(4) ?
C10 C11 C12 C15 . . . . 176.0(3) ?
C8 C7 C12 C11 . . . . 3.8(3) ?
N1 C7 C12 C11 . . . . -179.8(2) ?
C8 C7 C12 C15 . . . . -174.7(2) ?
N1 C7 C12 C15 . . . . 1.7(3) ?
C8 C7 N1 S1 . . . . -103.9(2) ?
C12 C7 N1 S1 . . . . 79.6(2) ?
C7 N1 S1 O2 . . . . -157.30(17) ?
C7 N1 S1 O1 . . . . -28.06(19) ?
C7 N1 S1 C1 . . . . 87.97(18) ?
C6 C1 S1 O2 . . . . -26.8(2) ?
C2 C1 S1 O2 . . . . 151.58(18) ?
C6 C1 S1 O1 . . . . -156.66(17) ?
C2 C1 S1 O1 . . . . 21.7(2) ?
C6 C1 S1 N1 . . . . 87.81(19) ?
C2 C1 S1 N1 . . . . -93.86(19) ?

loop_
_cod_related_entry_id
_cod_related_entry_database
_cod_related_entry_code
1 ChemSpider 231001
